data_7010883
loop_
_publ_author_name
'Browne, Julian M. W.'
'Wikaira, Jan'
'Hartshorn, Richard M.'

_publ_section_title
;
 Polydentate ligand construction: a re-examination of an intramolecular
 condensation reactionElectronic supplementary information (ESI)
 available: crystal data tables. See
 http://www.rsc.org/suppdata/dt/b1/b104976n/
;
_journal_issue 23
_journal_name_full 'Journal of the Chemical Society, Dalton Transactions'
_journal_page_first 3513
_journal_paper_doi 10.1039/b104976n
_journal_year 2001
_chemical_formula_sum 'C12 H33 Br2 Cl Co N5 O2'
_chemical_formula_weight 533.63
_chemical_name_systematic
;
?
;
_space_group_IT_number 33
_symmetry_cell_setting orthorhombic
_symmetry_space_group_name_Hall 'P 2c -2n'
_symmetry_space_group_name_H-M 'P n a 21'
_atom_sites_solution_hydrogens geom
_atom_sites_solution_primary direct
_atom_sites_solution_secondary difmap
_audit_creation_method SHELXL-97
_cell_angle_alpha 90.00
_cell_angle_beta 90.00
_cell_angle_gamma 90.00
_cell_formula_units_Z 4
_cell_length_a 14.618(7)
_cell_length_b 18.114(9)
_cell_length_c 7.712(4)
_cell_measurement_temperature 163(2)
_cell_volume 2042.1(18)
_computing_structure_refinement 'SHELXL-97 (Sheldrick, 1997)'
_computing_structure_solution 'SHELXS-97 (Sheldrick, 1990)'
_diffrn_ambient_temperature 163(2)
_diffrn_measured_fraction_theta_full 1.000
_diffrn_measured_fraction_theta_max 1.000
_diffrn_radiation_monochromator graphite
_diffrn_radiation_source 'fine-focus sealed tube'
_diffrn_radiation_type MoK\a
_diffrn_radiation_wavelength 0.71073
_diffrn_reflns_av_R_equivalents 0.0861
_diffrn_reflns_av_sigmaI/netI 0.0638
_diffrn_reflns_limit_h_max 12
_diffrn_reflns_limit_h_min -17
_diffrn_reflns_limit_k_max 21
_diffrn_reflns_limit_k_min -21
_diffrn_reflns_limit_l_max 9
_diffrn_reflns_limit_l_min -9
_diffrn_reflns_number 22915
_diffrn_reflns_theta_full 26.40
_diffrn_reflns_theta_max 26.40
_diffrn_reflns_theta_min 1.79
_exptl_absorpt_coefficient_mu 4.899
_exptl_absorpt_correction_T_max 1.0000
_exptl_absorpt_correction_T_min 0.7522
_exptl_absorpt_correction_type multi-scan
_exptl_absorpt_process_details 'Blessing, Acta Cryst. (1995)A51 33-38'
_exptl_crystal_colour Orange
_exptl_crystal_density_diffrn 1.736
_exptl_crystal_density_method 'not measured'
_exptl_crystal_description Needle
_exptl_crystal_F_000 1080
_exptl_crystal_size_max 0.28
_exptl_crystal_size_mid 0.05
_exptl_crystal_size_min 0.02
_refine_diff_density_max 0.638
_refine_diff_density_min -1.333
_refine_diff_density_rms 0.139
_refine_ls_abs_structure_details 'Flack H D (1983), Acta Cryst. A39, 876-881'
_refine_ls_abs_structure_Flack 0.110(17)
_refine_ls_extinction_method none
_refine_ls_goodness_of_fit_ref 0.977
_refine_ls_hydrogen_treatment mixed
_refine_ls_matrix_type full
_refine_ls_number_parameters 209
_refine_ls_number_reflns 3577
_refine_ls_number_restraints 1
_refine_ls_restrained_S_all 0.977
_refine_ls_R_factor_all 0.0649
_refine_ls_R_factor_gt 0.0445
_refine_ls_shift/su_max 0.007
_refine_ls_shift/su_mean 0.001
_refine_ls_structure_factor_coef Fsqd
_refine_ls_weighting_details 'calc w=1/[\s^2^(Fo^2^)+(0.0750P)^2^+0.0000P] where P=(Fo^2^+2Fc^2^)/3'
_refine_ls_weighting_scheme calc
_refine_ls_wR_factor_gt 0.1137
_refine_ls_wR_factor_ref 0.1213
_reflns_number_gt 2751
_reflns_number_total 3577
_reflns_threshold_expression >2sigma(I)
_cod_data_source_file b104976n.txt
_cod_data_source_block '[Co(trien)(NH2CH2CH(OEt)2)Cl]Br2'
_cod_depositor_comments
;
The following automatic conversions were performed:
'_symmetry_cell_setting' value 'Orthorhombic' changed to 'orthorhombic'
according to '/home/saulius/struct/CIF-dictionaries/cif_core.dic'
dictionary named 'cif_core.dic' version 2.4.1 from 2010-06-29.

Automatic conversion script
Id: cif_fix_enum 1527 2010-12-29 10:47:43Z saulius 
;
_cod_original_cell_volume 2041.9(16)
_cod_original_sg_symbol_H-M Pna2(1)
_cod_database_code 7010883

loop_
_symmetry_equiv_pos_as_xyz
'x, y, z'
'-x, -y, z+1/2'
'x+1/2, -y+1/2, z'
'-x+1/2, y+1/2, z+1/2'

loop_
_atom_site_label
_atom_site_type_symbol
_atom_site_fract_x
_atom_site_fract_y
_atom_site_fract_z
_atom_site_U_iso_or_equiv
_atom_site_adp_type
_atom_site_occupancy
_atom_site_symmetry_multiplicity
_atom_site_calc_flag
_atom_site_refinement_flags
_atom_site_disorder_assembly
_atom_site_disorder_group
Br1 Br 0.03227(6) 0.56304(5) 0.80391(14) 0.0338(2) Uani 1 1 d . . .
Co Co 0.97524(6) 0.31490(5) 0.78971(14) 0.0117(2) Uani 1 1 d . . .
Cl1 Cl 0.86542(11) 0.25096(10) 0.9407(3) 0.0195(4) Uani 1 1 d . . .
N1 N 1.0722(4) 0.3746(3) 0.6823(8) 0.0156(15) Uani 1 1 d . . .
H1A H 1.0879 0.3545 0.5769 0.019 Uiso 1 1 calc R . .
H1B H 1.0511 0.4217 0.6634 0.019 Uiso 1 1 calc R . .
N2 N 1.0554(4) 0.3099(3) 0.9914(8) 0.0161(15) Uani 1 1 d . . .
H2 H 1.0203 0.3155 1.0912 0.019 Uiso 1 1 calc R . .
N3 N 1.0352(4) 0.2247(3) 0.7169(9) 0.0167(15) Uani 1 1 d . . .
H3 H 1.0889 0.2382 0.6606 0.020 Uiso 1 1 calc R . .
N4 N 0.9069(4) 0.3036(4) 0.5718(8) 0.0172(15) Uani 1 1 d . . .
H4A H 0.8463 0.2947 0.5965 0.021 Uiso 1 1 calc R . .
H4B H 0.9102 0.3469 0.5095 0.021 Uiso 1 1 calc R . .
N5 N 0.9117(4) 0.4071(3) 0.8705(8) 0.0149(15) Uani 1 1 d . . .
H5A H 0.9030 0.4035 0.9884 0.018 Uiso 1 1 calc R . .
H5B H 0.9501 0.4465 0.8513 0.018 Uiso 1 1 calc R . .
O1A O 0.6906(3) 0.4915(3) 0.7820(9) 0.0231(12) Uani 1 1 d . . .
O1B O 0.7695(4) 0.4915(3) 1.0473(6) 0.0174(13) Uani 1 1 d . . .
C1 C 1.1530(5) 0.3771(4) 0.7953(13) 0.0182(15) Uani 1 1 d . . .
H1C H 1.1872 0.4235 0.7756 0.022 Uiso 1 1 calc R . .
H1D H 1.1941 0.3351 0.7688 0.022 Uiso 1 1 calc R . .
C2 C 1.1219(5) 0.3729(4) 0.9798(10) 0.0171(18) Uani 1 1 d . . .
H2A H 1.0919 0.4197 1.0143 0.021 Uiso 1 1 calc R . .
H2B H 1.1747 0.3642 1.0576 0.021 Uiso 1 1 calc R . .
C3 C 1.1063(6) 0.2362(4) 1.0009(11) 0.0212(19) Uani 1 1 d . . .
H3A H 1.1031 0.2162 1.1202 0.025 Uiso 1 1 calc R . .
H3B H 1.1715 0.2434 0.9704 0.025 Uiso 1 1 calc R . .
C4 C 1.0620(6) 0.1818(5) 0.8737(10) 0.0206(19) Uani 1 1 d . . .
H4C H 1.1059 0.1424 0.8421 0.025 Uiso 1 1 calc R . .
H4D H 1.0075 0.1586 0.9270 0.025 Uiso 1 1 calc R . .
C5 C 0.9791(6) 0.1852(5) 0.5913(11) 0.0226(19) Uani 1 1 d . . .
H5C H 0.9278 0.1598 0.6502 0.027 Uiso 1 1 calc R . .
H5D H 1.0161 0.1479 0.5290 0.027 Uiso 1 1 calc R . .
C6 C 0.9432(6) 0.2427(4) 0.4662(11) 0.021(2) Uani 1 1 d . . .
H6A H 0.9931 0.2607 0.3903 0.025 Uiso 1 1 calc R . .
H6B H 0.8944 0.2215 0.3925 0.025 Uiso 1 1 calc R . .
C10 C 0.8229(5) 0.4236(4) 0.7896(14) 0.0200(17) Uani 1 1 d . . .
H10A H 0.7822 0.3803 0.8033 0.024 Uiso 1 1 calc R . .
H10B H 0.8323 0.4316 0.6638 0.024 Uiso 1 1 calc R . .
C11 C 0.7751(5) 0.4915(4) 0.8656(10) 0.0162(18) Uani 1 1 d . . .
H11A H 0.8096 0.5365 0.8285 0.019 Uiso 1 1 calc R . .
C12A C 0.6405(6) 0.5594(5) 0.8075(17) 0.037(2) Uani 1 1 d . . .
H12A H 0.6765 0.6019 0.7639 0.045 Uiso 1 1 calc R . .
H12B H 0.6281 0.5672 0.9324 0.045 Uiso 1 1 calc R . .
C12B C 0.7200(6) 0.4323(5) 1.1269(11) 0.024(2) Uani 1 1 d . . .
H12C H 0.7556 0.3860 1.1178 0.028 Uiso 1 1 calc R . .
H12D H 0.6609 0.4251 1.0665 0.028 Uiso 1 1 calc R . .
C13A C 0.5532(6) 0.5531(6) 0.7103(14) 0.043(3) Uani 1 1 d . . .
H13D H 0.5171 0.5982 0.7266 0.064 Uiso 1 1 calc R . .
H13E H 0.5185 0.5106 0.7536 0.064 Uiso 1 1 calc R . .
H13F H 0.5662 0.5464 0.5867 0.064 Uiso 1 1 calc R . .
Br2 Br 0.69902(6) 0.24069(5) 1.43454(15) 0.0344(2) Uani 1 1 d . . .
C13B C 0.7033(6) 0.4502(5) 1.3132(14) 0.032(2) Uani 1 1 d . . .
H13A H 0.6688 0.4099 1.3674 0.048 Uiso 1 1 calc R . .
H13B H 0.6680 0.4961 1.3215 0.048 Uiso 1 1 calc R . .
H13C H 0.7620 0.4563 1.3729 0.048 Uiso 1 1 calc R . .

loop_
_atom_site_aniso_label
_atom_site_aniso_U_11
_atom_site_aniso_U_22
_atom_site_aniso_U_33
_atom_site_aniso_U_23
_atom_site_aniso_U_13
_atom_site_aniso_U_12
Br1 0.0377(5) 0.0332(5) 0.0306(5) -0.0018(5) 0.0025(6) -0.0005(4)
Co 0.0096(5) 0.0130(5) 0.0125(5) -0.0006(5) -0.0004(5) 0.0004(4)
Cl1 0.0118(8) 0.0229(10) 0.0237(9) 0.0005(10) 0.0037(10) -0.0032(7)
N1 0.012(3) 0.020(4) 0.015(4) 0.001(3) 0.001(3) 0.002(3)
N2 0.015(3) 0.015(3) 0.018(4) -0.002(3) 0.003(3) 0.003(3)
N3 0.012(3) 0.010(3) 0.029(4) 0.001(3) 0.000(3) -0.003(3)
N4 0.012(4) 0.020(4) 0.019(4) -0.002(3) 0.002(3) 0.004(3)
N5 0.013(3) 0.014(3) 0.018(3) 0.000(3) -0.001(3) 0.004(3)
O1A 0.017(3) 0.026(3) 0.027(3) -0.013(3) -0.009(3) 0.011(2)
O1B 0.021(3) 0.023(3) 0.009(3) -0.003(2) 0.000(2) -0.001(2)
C1 0.013(4) 0.022(4) 0.019(4) 0.005(4) -0.007(4) -0.007(3)
C2 0.012(4) 0.018(4) 0.022(5) -0.003(3) -0.002(3) -0.004(3)
C3 0.027(5) 0.020(4) 0.017(4) 0.006(3) -0.006(4) 0.009(4)
C4 0.028(5) 0.021(5) 0.012(4) 0.004(3) -0.001(3) 0.006(4)
C5 0.022(5) 0.023(5) 0.023(5) -0.003(4) 0.004(4) 0.001(4)
C6 0.025(4) 0.024(4) 0.014(5) 0.005(4) -0.006(3) 0.003(3)
C10 0.014(4) 0.024(4) 0.022(4) -0.008(4) -0.007(4) 0.007(3)
C11 0.015(4) 0.012(4) 0.021(4) 0.000(3) -0.006(3) 0.000(3)
C12A 0.030(5) 0.031(5) 0.051(6) 0.002(5) -0.010(6) 0.014(4)
C12B 0.027(5) 0.021(5) 0.024(5) -0.010(4) -0.001(4) -0.010(4)
C13A 0.035(6) 0.052(7) 0.042(6) -0.012(5) -0.024(5) 0.026(5)
Br2 0.0241(4) 0.0479(6) 0.0313(5) 0.0074(5) 0.0004(5) -0.0054(4)
C13B 0.023(4) 0.036(5) 0.036(6) 0.003(5) 0.008(5) -0.014(4)

loop_
_atom_type_symbol
_atom_type_description
_atom_type_scat_dispersion_real
_atom_type_scat_dispersion_imag
_atom_type_scat_source
C C 0.0033 0.0016 'International Tables Vol C Tables 4.2.6.8 and 6.1.1.4'
H H 0.0000 0.0000 'International Tables Vol C Tables 4.2.6.8 and 6.1.1.4'
N N 0.0061 0.0033 'International Tables Vol C Tables 4.2.6.8 and 6.1.1.4'
O O 0.0106 0.0060 'International Tables Vol C Tables 4.2.6.8 and 6.1.1.4'
Cl Cl 0.1484 0.1585 'International Tables Vol C Tables 4.2.6.8 and 6.1.1.4'
Co Co 0.3494 0.9721 'International Tables Vol C Tables 4.2.6.8 and 6.1.1.4'
Br Br -0.2901 2.4595 'International Tables Vol C Tables 4.2.6.8 and 6.1.1.4'

loop_
_geom_angle_atom_site_label_1
_geom_angle_atom_site_label_2
_geom_angle_atom_site_label_3
_geom_angle
_geom_angle_site_symmetry_1
_geom_angle_site_symmetry_3
_geom_angle_publ_flag
N3 Co N2 85.4(3) . . ?
N3 Co N1 90.9(3) . . ?
N2 Co N1 85.9(3) . . ?
N3 Co N4 83.9(3) . . ?
N2 Co N4 169.4(3) . . ?
N1 Co N4 93.6(3) . . ?
N3 Co N5 178.5(3) . . ?
N2 Co N5 93.9(3) . . ?
N1 Co N5 90.4(3) . . ?
N4 Co N5 96.7(3) . . ?
N3 Co Cl1 92.2(2) . . ?
N2 Co Cl1 89.6(2) . . ?
N1 Co Cl1 174.3(2) . . ?
N4 Co Cl1 91.5(2) . . ?
N5 Co Cl1 86.48(19) . . ?
C1 N1 Co 110.3(5) . . ?
C2 N2 C3 110.6(6) . . ?
C2 N2 Co 107.8(5) . . ?
C3 N2 Co 111.7(5) . . ?
C5 N3 C4 115.6(6) . . ?
C5 N3 Co 110.6(5) . . ?
C4 N3 Co 108.9(5) . . ?
C6 N4 Co 111.5(5) . . ?
C10 N5 Co 116.5(5) . . ?
C11 O1A C12A 112.7(6) . . ?
C11 O1B C12B 117.2(6) . . ?
N1 C1 C2 108.5(6) . . ?
C1 C2 N2 107.0(6) . . ?
N2 C3 C4 109.0(6) . . ?
N3 C4 C3 107.2(6) . . ?
N3 C5 C6 106.2(7) . . ?
N4 C6 C5 106.8(7) . . ?
N5 C10 C11 113.8(6) . . ?
O1A C11 O1B 114.2(7) . . ?
O1A C11 C10 103.2(6) . . ?
O1B C11 C10 114.2(7) . . ?
O1A C12A C13A 107.5(8) . . ?
O1B C12B C13B 109.4(6) . . ?

loop_
_geom_bond_atom_site_label_1
_geom_bond_atom_site_label_2
_geom_bond_distance
_geom_bond_site_symmetry_2
_geom_bond_publ_flag
Co N3 1.937(6) . ?
Co N2 1.950(6) . ?
Co N1 1.965(6) . ?
Co N4 1.966(7) . ?
Co N5 2.010(6) . ?
Co Cl1 2.296(2) . ?
N1 C1 1.469(9) . ?
N2 C2 1.502(9) . ?
N2 C3 1.530(10) . ?
N3 C5 1.457(10) . ?
N3 C4 1.490(10) . ?
N4 C6 1.470(10) . ?
N5 C10 1.472(10) . ?
O1A C11 1.394(9) . ?
O1A C12A 1.445(9) . ?
O1B C11 1.404(9) . ?
O1B C12B 1.433(10) . ?
C1 C2 1.496(13) . ?
C3 C4 1.533(11) . ?
C5 C6 1.514(11) . ?
C10 C11 1.530(11) . ?
C12A C13A 1.484(12) . ?
C12B C13B 1.493(13) . ?

loop_
_geom_torsion_atom_site_label_1
_geom_torsion_atom_site_label_2
_geom_torsion_atom_site_label_3
_geom_torsion_atom_site_label_4
_geom_torsion
_geom_torsion_site_symmetry_1
_geom_torsion_site_symmetry_2
_geom_torsion_site_symmetry_3
_geom_torsion_site_symmetry_4
_geom_torsion_publ_flag
N3 Co N1 C1 -79.5(5) . . . . ?
N2 Co N1 C1 5.9(5) . . . . ?
N4 Co N1 C1 -163.5(5) . . . . ?
N5 Co N1 C1 99.8(5) . . . . ?
Cl1 Co N1 C1 43(2) . . . . ?
N3 Co N2 C2 112.0(5) . . . . ?
N1 Co N2 C2 20.8(5) . . . . ?
N4 Co N2 C2 108.5(15) . . . . ?
N5 Co N2 C2 -69.4(5) . . . . ?
Cl1 Co N2 C2 -155.8(4) . . . . ?
N3 Co N2 C3 -9.8(5) . . . . ?
N1 Co N2 C3 -101.0(5) . . . . ?
N4 Co N2 C3 -13.2(18) . . . . ?
N5 Co N2 C3 168.9(5) . . . . ?
Cl1 Co N2 C3 82.5(5) . . . . ?
N2 Co N3 C5 159.5(5) . . . . ?
N1 Co N3 C5 -114.7(5) . . . . ?
N4 Co N3 C5 -21.1(5) . . . . ?
N5 Co N3 C5 94(11) . . . . ?
Cl1 Co N3 C5 70.1(5) . . . . ?
N2 Co N3 C4 31.5(5) . . . . ?
N1 Co N3 C4 117.3(5) . . . . ?
N4 Co N3 C4 -149.1(5) . . . . ?
N5 Co N3 C4 -34(11) . . . . ?
Cl1 Co N3 C4 -57.9(5) . . . . ?
N3 Co N4 C6 -7.0(5) . . . . ?
N2 Co N4 C6 -3.5(18) . . . . ?
N1 Co N4 C6 83.5(5) . . . . ?
N5 Co N4 C6 174.3(5) . . . . ?
Cl1 Co N4 C6 -99.0(5) . . . . ?
N3 Co N5 C10 -96(11) . . . . ?
N2 Co N5 C10 -161.6(6) . . . . ?
N1 Co N5 C10 112.5(6) . . . . ?
N4 Co N5 C10 18.8(6) . . . . ?
Cl1 Co N5 C10 -72.3(6) . . . . ?
Co N1 C1 C2 -31.5(7) . . . . ?
N1 C1 C2 N2 48.4(8) . . . . ?
C3 N2 C2 C1 79.6(7) . . . . ?
Co N2 C2 C1 -42.8(7) . . . . ?
C2 N2 C3 C4 -133.5(7) . . . . ?
Co N2 C3 C4 -13.3(8) . . . . ?
C5 N3 C4 C3 -170.9(7) . . . . ?
Co N3 C4 C3 -45.7(7) . . . . ?
N2 C3 C4 N3 37.4(9) . . . . ?
C4 N3 C5 C6 167.8(7) . . . . ?
Co N3 C5 C6 43.5(7) . . . . ?
Co N4 C6 C5 32.0(8) . . . . ?
N3 C5 C6 N4 -48.1(8) . . . . ?
Co N5 C10 C11 176.0(6) . . . . ?
C12A O1A C11 O1B 67.3(10) . . . . ?
C12A O1A C11 C10 -168.2(8) . . . . ?
C12B O1B C11 O1A 57.4(9) . . . . ?
C12B O1B C11 C10 -61.0(10) . . . . ?
N5 C10 C11 O1A -174.4(7) . . . . ?
N5 C10 C11 O1B -49.9(10) . . . . ?
C11 O1A C12A C13A 179.0(8) . . . . ?
C11 O1B C12B C13B -167.3(7) . . . . ?
